data_7222215
loop_
_publ_author_name
'Wang, Xiao-Feng'
'Yu, Min'
'Liu, Guang-Xiang'

_publ_section_title
;
 A series of coordination polymers based on varied polycarboxylates and
 different imidazole-containing ligands: Syntheses, crystal structures and
 physical properties
;
_journal_name_full 'RSC Adv.'
_journal_paper_doi 10.1039/C5RA16112F
_journal_year 2015
_chemical_formula_moiety 'C26 H28 N4 Ni O5, H2 O'
_chemical_formula_sum 'C26 H30 N4 Ni O6'
_chemical_formula_weight 553.25
_chemical_name_systematic
; 
 ? 
;
_space_group_IT_number 2
_symmetry_cell_setting triclinic
_symmetry_space_group_name_Hall '-P 1'
_symmetry_space_group_name_H-M 'P -1'
_atom_sites_solution_hydrogens geom
_atom_sites_solution_primary direct
_atom_sites_solution_secondary difmap
_audit_creation_method SHELXL-97
_cell_angle_alpha 78.7850(10)
_cell_angle_beta 84.2210(10)
_cell_angle_gamma 78.2830(10)
_cell_formula_units_Z 2
_cell_length_a 9.0020(5)
_cell_length_b 10.2280(6)
_cell_length_c 14.9680(9)
_cell_measurement_reflns_used 9977
_cell_measurement_temperature 293(2)
_cell_measurement_theta_max 28.33
_cell_measurement_theta_min 2.69
_cell_volume 1320.97(13)
_computing_cell_refinement 'SAINT (Bruker, 2000)'
_computing_data_collection 'SMART (Bruker, 2000)'
_computing_data_reduction SAINT
_computing_molecular_graphics 'SHELXTL (Sheldrick, 2008)'
_computing_publication_material SHELXTL
_computing_structure_refinement 'SHELXL97 (Sheldrick, 2008)'
_computing_structure_solution 'SHELXS97 (Sheldrick, 2008)'
_diffrn_ambient_temperature 293(2)
_diffrn_measured_fraction_theta_full 0.993
_diffrn_measured_fraction_theta_max 0.993
_diffrn_measurement_device_type 'Bruker Smart Aepex CCD area detector'
_diffrn_measurement_method 'phi and omega scans'
_diffrn_radiation_monochromator graphite
_diffrn_radiation_source 'sealed tube'
_diffrn_radiation_type MoK\a
_diffrn_radiation_wavelength 0.71073
_diffrn_reflns_av_R_equivalents 0.1024
_diffrn_reflns_av_sigmaI/netI 0.0620
_diffrn_reflns_limit_h_max 10
_diffrn_reflns_limit_h_min -10
_diffrn_reflns_limit_k_max 12
_diffrn_reflns_limit_k_min -12
_diffrn_reflns_limit_l_max 17
_diffrn_reflns_limit_l_min -17
_diffrn_reflns_number 16100
_diffrn_reflns_theta_full 25.10
_diffrn_reflns_theta_max 25.10
_diffrn_reflns_theta_min 2.07
_exptl_absorpt_coefficient_mu 0.781
_exptl_absorpt_correction_T_max 0.9401
_exptl_absorpt_correction_T_min 0.8852
_exptl_absorpt_correction_type multi-scan
_exptl_absorpt_process_details 'SADABS(Bruker, 2000)'
_exptl_crystal_colour green
_exptl_crystal_density_diffrn 1.391
_exptl_crystal_density_method 'not measured'
_exptl_crystal_description pillar
_exptl_crystal_F_000 580
_exptl_crystal_size_max 0.16
_exptl_crystal_size_mid 0.14
_exptl_crystal_size_min 0.08
_refine_diff_density_max 0.611
_refine_diff_density_min -0.517
_refine_diff_density_rms 0.111
_refine_ls_extinction_method none
_refine_ls_goodness_of_fit_ref 1.055
_refine_ls_hydrogen_treatment mixed
_refine_ls_matrix_type full
_refine_ls_number_parameters 345
_refine_ls_number_reflns 4680
_refine_ls_number_restraints 2
_refine_ls_restrained_S_all 1.055
_refine_ls_R_factor_all 0.0528
_refine_ls_R_factor_gt 0.0420
_refine_ls_shift/su_max 0.001
_refine_ls_shift/su_mean 0.000
_refine_ls_structure_factor_coef Fsqd
_refine_ls_weighting_details 'calc w=1/[\s^2^(Fo^2^)+(0.0954P)^2^+0.8518P] where P=(Fo^2^+2Fc^2^)/3'
_refine_ls_weighting_scheme calc
_refine_ls_wR_factor_gt 0.1131
_refine_ls_wR_factor_ref 0.1450
_reflns_number_gt 4227
_reflns_number_total 4680
_reflns_threshold_expression >2sigma(I)
_cod_data_source_file c5ra16112f2.cif
_cod_data_source_block CEC6
_cod_database_code 7222215

loop_
_symmetry_equiv_pos_as_xyz
'x, y, z'
'-x, -y, -z'

loop_
_atom_site_label
_atom_site_type_symbol
_atom_site_fract_x
_atom_site_fract_y
_atom_site_fract_z
_atom_site_U_iso_or_equiv
_atom_site_adp_type
_atom_site_occupancy
_atom_site_symmetry_multiplicity
_atom_site_calc_flag
_atom_site_refinement_flags
Ni1 Ni 0.61496(3) -0.18020(3) 0.63711(2) 0.02396(16) Uani 1 1 d .
N1 N -0.1537(3) 0.7702(2) 0.60622(17) 0.0318(5) Uani 1 1 d .
N2 N 0.0778(3) 0.6519(3) 0.59653(19) 0.0380(6) Uani 1 1 d .
N3 N 0.3851(3) -0.1343(2) 0.67295(16) 0.0311(5) Uani 1 1 d .
N4 N 0.1569(3) -0.0217(3) 0.70080(18) 0.0380(6) Uani 1 1 d .
O1 O 0.6528(2) -0.08901(18) 0.74770(13) 0.0338(4) Uani 1 1 d .
O2 O 0.6228(2) 0.03545(17) 0.61141(12) 0.0274(4) Uani 1 1 d .
O3 O 0.5989(3) 0.5356(2) 0.57826(14) 0.0469(6) Uani 1 1 d .
O4 O 0.6184(2) 0.62365(17) 0.70008(13) 0.0298(4) Uani 1 1 d .
O1W O 0.5807(2) -0.20825(19) 0.50745(13) 0.0319(4) Uani 1 1 d D
H1WA H 0.579(5) -0.290(2) 0.517(3) 0.071(14) Uiso 1 1 d D
H1WB H 0.514(3) -0.164(3) 0.4731(19) 0.031(8) Uiso 1 1 d D
O2W O 0.8621(6) 0.7392(10) 0.8705(4) 0.228(5) Uani 1 1 d .
H2WB H 0.7769 0.7893 0.8369 0.274 Uiso 1 1 d R
H2WA H 0.8665 0.6450 0.8695 0.274 Uiso 1 1 d R
C1 C 0.6367(3) 0.0253(2) 0.69644(18) 0.0263(5) Uani 1 1 d .
C2 C 0.6352(3) 0.1488(2) 0.73634(18) 0.0264(5) Uani 1 1 d .
C3 C 0.6239(3) 0.2761(2) 0.68133(18) 0.0263(5) Uani 1 1 d .
H3 H 0.6154 0.2861 0.6189 0.032 Uiso 1 1 calc R
C4 C 0.6255(3) 0.3879(2) 0.72031(18) 0.0257(5) Uani 1 1 d .
C5 C 0.6375(3) 0.3724(3) 0.81333(19) 0.0315(6) Uani 1 1 d .
H5 H 0.6378 0.4485 0.8387 0.038 Uiso 1 1 calc R
C6 C 0.6494(3) 0.2447(3) 0.87052(19) 0.0331(6) Uani 1 1 d .
C7 C 0.6464(3) 0.1349(3) 0.82965(19) 0.0313(6) Uani 1 1 d .
H7 H 0.6522 0.0494 0.8658 0.038 Uiso 1 1 calc R
C8 C 0.6127(3) 0.5268(3) 0.66067(18) 0.0277(6) Uani 1 1 d .
C9 C 0.6583(4) 0.2306(3) 0.9738(2) 0.0453(8) Uani 1 1 d .
C10 C 0.4979(7) 0.2640(8) 1.0161(3) 0.107(2) Uani 1 1 d .
H10A H 0.4381 0.2034 1.0024 0.161 Uiso 1 1 calc R
H10B H 0.4532 0.3558 0.9915 0.161 Uiso 1 1 calc R
H10C H 0.5009 0.2538 1.0810 0.161 Uiso 1 1 calc R
C11 C 0.7520(7) 0.3259(5) 0.9960(3) 0.0833(16) Uani 1 1 d .
H11A H 0.7764 0.3000 1.0588 0.125 Uiso 1 1 calc R
H11B H 0.6950 0.4171 0.9859 0.125 Uiso 1 1 calc R
H11C H 0.8442 0.3213 0.9575 0.125 Uiso 1 1 calc R
C12 C 0.7275(10) 0.0885(5) 1.0166(3) 0.125(3) Uani 1 1 d .
H12A H 0.8309 0.0670 0.9929 0.187 Uiso 1 1 calc R
H12B H 0.6707 0.0259 1.0026 0.187 Uiso 1 1 calc R
H12C H 0.7250 0.0820 1.0815 0.187 Uiso 1 1 calc R
C13 C 0.2901(3) -0.0180(3) 0.6536(2) 0.0425(7) Uani 1 1 d .
H13 H 0.3129 0.0569 0.6123 0.051 Uiso 1 1 calc R
C14 C 0.3069(4) -0.2159(3) 0.7359(2) 0.0387(7) Uani 1 1 d .
H14 H 0.3453 -0.3048 0.7626 0.046 Uiso 1 1 calc R
C15 C 0.1665(4) -0.1477(3) 0.7531(2) 0.0410(7) Uani 1 1 d .
H15 H 0.0906 -0.1800 0.7929 0.049 Uiso 1 1 calc R
C16 C -0.0661(3) 0.6531(3) 0.6313(2) 0.0400(7) Uani 1 1 d .
H16 H -0.0990 0.5793 0.6688 0.048 Uiso 1 1 calc R
C17 C -0.0614(4) 0.8499(3) 0.5545(2) 0.0420(7) Uani 1 1 d .
H17 H -0.0921 0.9403 0.5279 0.050 Uiso 1 1 calc R
C18 C 0.0820(4) 0.7780(3) 0.5476(2) 0.0463(8) Uani 1 1 d .
H18 H 0.1662 0.8086 0.5158 0.056 Uiso 1 1 calc R
C19 C 0.0294(4) 0.0942(4) 0.7017(3) 0.0506(8) Uani 1 1 d .
H19A H -0.0508 0.0673 0.7455 0.061 Uiso 1 1 calc R
H19B H -0.0114 0.1207 0.6419 0.061 Uiso 1 1 calc R
C20 C 0.0805(3) 0.2137(3) 0.7269(3) 0.0456(8) Uani 1 1 d .
C21 C 0.1028(5) 0.2155(4) 0.8159(3) 0.0664(11) Uani 1 1 d .
H21 H 0.0810 0.1448 0.8614 0.080 Uiso 1 1 calc R
C22 C 0.1567(7) 0.3196(5) 0.8391(3) 0.0827(14) Uani 1 1 d .
H22 H 0.1684 0.3207 0.9000 0.099 Uiso 1 1 calc R
C23 C 0.1934(6) 0.4225(4) 0.7717(3) 0.0730(12) Uani 1 1 d .
H23 H 0.2325 0.4919 0.7873 0.088 Uiso 1 1 calc R
C24 C 0.1730(4) 0.4238(3) 0.6820(3) 0.0489(8) Uani 1 1 d .
C25 C 0.1168(3) 0.3177(3) 0.6592(3) 0.0453(7) Uani 1 1 d .
H25 H 0.1037 0.3169 0.5984 0.054 Uiso 1 1 calc R
C26 C 0.2081(4) 0.5383(4) 0.6083(3) 0.0630(11) Uani 1 1 d .
H26A H 0.2949 0.5702 0.6238 0.076 Uiso 1 1 calc R
H26B H 0.2348 0.5053 0.5512 0.076 Uiso 1 1 calc R

loop_
_atom_site_aniso_label
_atom_site_aniso_U_11
_atom_site_aniso_U_22
_atom_site_aniso_U_33
_atom_site_aniso_U_23
_atom_site_aniso_U_13
_atom_site_aniso_U_12
Ni1 0.0319(2) 0.0114(2) 0.0282(2) -0.00110(13) -0.00474(14) -0.00396(14)
N1 0.0344(12) 0.0218(11) 0.0391(13) -0.0009(9) -0.0066(10) -0.0071(9)
N2 0.0311(12) 0.0276(13) 0.0521(15) -0.0048(11) -0.0002(11) -0.0015(10)
N3 0.0361(12) 0.0219(11) 0.0349(12) -0.0013(9) -0.0019(10) -0.0080(9)
N4 0.0312(12) 0.0308(13) 0.0493(15) -0.0034(11) 0.0006(10) -0.0047(10)
O1 0.0539(12) 0.0124(9) 0.0345(10) -0.0004(7) -0.0095(9) -0.0053(8)
O2 0.0371(10) 0.0137(8) 0.0312(10) -0.0049(7) -0.0049(7) -0.0018(7)
O3 0.0903(17) 0.0194(10) 0.0310(11) 0.0001(8) -0.0155(11) -0.0091(10)
O4 0.0444(11) 0.0129(8) 0.0320(10) -0.0032(7) -0.0036(8) -0.0055(7)
O1W 0.0452(11) 0.0212(10) 0.0279(10) 0.0013(8) -0.0094(8) -0.0052(8)
O2W 0.089(3) 0.367(11) 0.155(6) 0.113(6) -0.022(3) -0.017(5)
C1 0.0294(12) 0.0150(12) 0.0342(14) -0.0022(10) -0.0054(10) -0.0037(9)
C2 0.0292(12) 0.0144(12) 0.0357(14) -0.0020(10) -0.0040(10) -0.0056(10)
C3 0.0315(13) 0.0171(12) 0.0297(13) -0.0003(10) -0.0066(10) -0.0048(10)
C4 0.0303(12) 0.0128(11) 0.0327(14) 0.0004(10) -0.0055(10) -0.0033(9)
C5 0.0464(15) 0.0162(12) 0.0331(14) -0.0054(10) -0.0065(11) -0.0057(11)
C6 0.0458(15) 0.0202(13) 0.0319(14) -0.0007(11) -0.0063(12) -0.0045(11)
C7 0.0421(15) 0.0162(12) 0.0335(14) 0.0013(10) -0.0053(11) -0.0051(11)
C8 0.0329(13) 0.0155(12) 0.0339(14) 0.0008(10) -0.0073(11) -0.0054(10)
C9 0.075(2) 0.0274(15) 0.0333(16) -0.0024(12) -0.0087(15) -0.0090(15)
C10 0.101(4) 0.175(7) 0.045(3) -0.026(3) 0.017(3) -0.030(4)
C11 0.144(5) 0.083(3) 0.039(2) -0.006(2) -0.024(2) -0.054(3)
C12 0.270(9) 0.046(3) 0.049(3) 0.000(2) -0.071(4) 0.012(4)
C13 0.0347(15) 0.0279(15) 0.060(2) 0.0057(13) 0.0013(14) -0.0085(12)
C14 0.0462(16) 0.0279(15) 0.0390(16) 0.0024(12) -0.0005(13) -0.0093(13)
C15 0.0415(16) 0.0392(17) 0.0404(16) -0.0023(13) 0.0075(13) -0.0128(13)
C16 0.0361(15) 0.0254(15) 0.0529(19) -0.0006(13) 0.0076(13) -0.0040(12)
C17 0.0391(16) 0.0279(15) 0.0538(19) 0.0045(13) -0.0007(13) -0.0068(12)
C18 0.0373(16) 0.0378(17) 0.059(2) 0.0058(15) -0.0007(14) -0.0119(13)
C19 0.0317(15) 0.0405(19) 0.075(2) -0.0098(16) -0.0012(15) 0.0028(13)
C20 0.0324(15) 0.0353(17) 0.062(2) -0.0048(15) -0.0032(14) 0.0069(12)
C21 0.087(3) 0.044(2) 0.058(2) 0.0044(17) -0.007(2) -0.001(2)
C22 0.128(4) 0.063(3) 0.056(3) -0.010(2) -0.026(3) -0.008(3)
C23 0.087(3) 0.047(2) 0.088(3) -0.011(2) -0.029(3) -0.008(2)
C24 0.0339(15) 0.0339(17) 0.069(2) -0.0050(15) 0.0012(14) 0.0100(13)
C25 0.0372(16) 0.0390(18) 0.0520(19) -0.0043(14) -0.0034(13) 0.0077(13)
C26 0.0407(18) 0.0380(19) 0.093(3) 0.0031(19) 0.0149(18) 0.0088(15)

loop_
_atom_type_symbol
_atom_type_description
_atom_type_scat_dispersion_real
_atom_type_scat_dispersion_imag
_atom_type_scat_source
C C 0.0033 0.0016 'International Tables Vol C Tables 4.2.6.8 and 6.1.1.4'
H H 0.0000 0.0000 'International Tables Vol C Tables 4.2.6.8 and 6.1.1.4'
N N 0.0061 0.0033 'International Tables Vol C Tables 4.2.6.8 and 6.1.1.4'
O O 0.0106 0.0060 'International Tables Vol C Tables 4.2.6.8 and 6.1.1.4'
Ni Ni 0.3393 1.1124 'International Tables Vol C Tables 4.2.6.8 and 6.1.1.4'

loop_
_geom_angle_atom_site_label_1
_geom_angle_atom_site_label_2
_geom_angle_atom_site_label_3
_geom_angle
_geom_angle_site_symmetry_1
_geom_angle_site_symmetry_3
O4 Ni1 N3 89.61(8) 1_545 .
O4 Ni1 N1 88.94(9) 1_545 1_645
N3 Ni1 N1 177.86(8) . 1_645
O4 Ni1 O1W 96.36(8) 1_545 .
N3 Ni1 O1W 93.54(9) . .
N1 Ni1 O1W 88.19(9) 1_645 .
O4 Ni1 O1 101.52(7) 1_545 .
N3 Ni1 O1 87.63(9) . .
N1 Ni1 O1 91.12(9) 1_645 .
O1W Ni1 O1 162.08(8) . .
O4 Ni1 O2 162.64(8) 1_545 .
N3 Ni1 O2 89.48(8) . .
N1 Ni1 O2 91.43(8) 1_645 .
O1W Ni1 O2 101.00(7) . .
O1 Ni1 O2 61.12(7) . .
C16 N1 C17 105.4(2) . .
C16 N1 Ni1 126.5(2) . 1_465
C17 N1 Ni1 128.1(2) . 1_465
C16 N2 C18 106.8(3) . .
C16 N2 C26 127.7(3) . .
C18 N2 C26 125.5(3) . .
C13 N3 C14 105.6(2) . .
C13 N3 Ni1 128.75(19) . .
C14 N3 Ni1 124.9(2) . .
C13 N4 C15 107.3(3) . .
C13 N4 C19 125.5(3) . .
C15 N4 C19 127.0(3) . .
C1 O1 Ni1 90.23(16) . .
C1 O2 Ni1 87.97(14) . .
C8 O4 Ni1 125.37(17) . 1_565
Ni1 O1W H1WA 101(3) . .
Ni1 O1W H1WB 127(2) . .
H1WA O1W H1WB 112(4) . .
H2WB O2W H2WA 107.0 . .
O1 C1 O2 120.3(2) . .
O1 C1 C2 119.3(2) . .
O2 C1 C2 120.5(2) . .
C7 C2 C3 119.9(2) . .
C7 C2 C1 119.2(2) . .
C3 C2 C1 121.0(2) . .
C4 C3 C2 119.4(2) . .
C4 C3 H3 120.3 . .
C2 C3 H3 120.3 . .
C5 C4 C3 120.0(2) . .
C5 C4 C8 120.4(2) . .
C3 C4 C8 119.6(2) . .
C4 C5 C6 121.7(2) . .
C4 C5 H5 119.1 . .
C6 C5 H5 119.1 . .
C7 C6 C5 116.9(3) . .
C7 C6 C9 122.2(2) . .
C5 C6 C9 120.8(2) . .
C6 C7 C2 122.0(2) . .
C6 C7 H7 119.0 . .
C2 C7 H7 119.0 . .
O3 C8 O4 125.8(2) . .
O3 C8 C4 117.9(2) . .
O4 C8 C4 116.3(2) . .
C12 C9 C11 107.9(4) . .
C12 C9 C10 108.2(5) . .
C11 C9 C10 109.2(4) . .
C12 C9 C6 111.8(3) . .
C11 C9 C6 111.5(3) . .
C10 C9 C6 108.2(3) . .
C9 C10 H10A 109.5 . .
C9 C10 H10B 109.5 . .
H10A C10 H10B 109.5 . .
C9 C10 H10C 109.5 . .
H10A C10 H10C 109.5 . .
H10B C10 H10C 109.5 . .
C9 C11 H11A 109.5 . .
C9 C11 H11B 109.5 . .
H11A C11 H11B 109.5 . .
C9 C11 H11C 109.5 . .
H11A C11 H11C 109.5 . .
H11B C11 H11C 109.5 . .
C9 C12 H12A 109.5 . .
C9 C12 H12B 109.5 . .
H12A C12 H12B 109.5 . .
C9 C12 H12C 109.5 . .
H12A C12 H12C 109.5 . .
H12B C12 H12C 109.5 . .
N3 C13 N4 111.1(3) . .
N3 C13 H13 124.4 . .
N4 C13 H13 124.4 . .
C15 C14 N3 109.5(3) . .
C15 C14 H14 125.3 . .
N3 C14 H14 125.3 . .
C14 C15 N4 106.6(3) . .
C14 C15 H15 126.7 . .
N4 C15 H15 126.7 . .
N1 C16 N2 111.8(3) . .
N1 C16 H16 124.1 . .
N2 C16 H16 124.1 . .
C18 C17 N1 109.9(3) . .
C18 C17 H17 125.0 . .
N1 C17 H17 125.0 . .
C17 C18 N2 106.0(3) . .
C17 C18 H18 127.0 . .
N2 C18 H18 127.0 . .
N4 C19 C20 111.0(3) . .
N4 C19 H19A 109.4 . .
C20 C19 H19A 109.4 . .
N4 C19 H19B 109.4 . .
C20 C19 H19B 109.4 . .
H19A C19 H19B 108.0 . .
C21 C20 C25 119.1(4) . .
C21 C20 C19 120.6(3) . .
C25 C20 C19 120.1(3) . .
C22 C21 C20 121.3(4) . .
C22 C21 H21 119.4 . .
C20 C21 H21 119.4 . .
C21 C22 C23 119.5(4) . .
C21 C22 H22 120.2 . .
C23 C22 H22 120.2 . .
C24 C23 C22 120.8(4) . .
C24 C23 H23 119.6 . .
C22 C23 H23 119.6 . .
C23 C24 C25 119.1(3) . .
C23 C24 C26 121.1(4) . .
C25 C24 C26 119.7(4) . .
C20 C25 C24 120.1(3) . .
C20 C25 H25 119.9 . .
C24 C25 H25 119.9 . .
N2 C26 C24 111.6(3) . .
N2 C26 H26A 109.3 . .
C24 C26 H26A 109.3 . .
N2 C26 H26B 109.3 . .
C24 C26 H26B 109.3 . .
H26A C26 H26B 108.0 . .

loop_
_geom_bond_atom_site_label_1
_geom_bond_atom_site_label_2
_geom_bond_distance
_geom_bond_site_symmetry_2
Ni1 O4 2.0395(18) 1_545
Ni1 N3 2.066(2) .
Ni1 N1 2.068(2) 1_645
Ni1 O1W 2.0778(19) .
Ni1 O1 2.1374(19) .
Ni1 O2 2.1784(17) .
N1 C16 1.304(4) .
N1 C17 1.362(4) .
N1 Ni1 2.068(2) 1_465
N2 C16 1.345(4) .
N2 C18 1.359(4) .
N2 C26 1.472(4) .
N3 C13 1.317(4) .
N3 C14 1.371(4) .
N4 C13 1.333(4) .
N4 C15 1.363(4) .
N4 C19 1.474(4) .
O1 C1 1.257(3) .
O2 C1 1.273(3) .
O3 C8 1.236(3) .
O4 C8 1.260(3) .
O4 Ni1 2.0395(18) 1_565
O1W H1WA 0.823(19) .
O1W H1WB 0.833(18) .
O2W H2WB 0.9600 .
O2W H2WA 0.9599 .
C1 C2 1.496(3) .
C2 C7 1.388(4) .
C2 C3 1.389(4) .
C3 C4 1.385(4) .
C3 H3 0.9300 .
C4 C5 1.383(4) .
C4 C8 1.513(3) .
C5 C6 1.406(4) .
C5 H5 0.9300 .
C6 C7 1.385(4) .
C6 C9 1.533(4) .
C7 H7 0.9300 .
C9 C12 1.503(5) .
C9 C11 1.514(5) .
C9 C10 1.517(7) .
C10 H10A 0.9600 .
C10 H10B 0.9600 .
C10 H10C 0.9600 .
C11 H11A 0.9600 .
C11 H11B 0.9600 .
C11 H11C 0.9600 .
C12 H12A 0.9600 .
C12 H12B 0.9600 .
C12 H12C 0.9600 .
C13 H13 0.9300 .
C14 C15 1.340(5) .
C14 H14 0.9300 .
C15 H15 0.9300 .
C16 H16 0.9300 .
C17 C18 1.354(5) .
C17 H17 0.9300 .
C18 H18 0.9300 .
C19 C20 1.513(5) .
C19 H19A 0.9700 .
C19 H19B 0.9700 .
C20 C21 1.372(6) .
C20 C25 1.386(5) .
C21 C22 1.370(7) .
C21 H21 0.9300 .
C22 C23 1.377(7) .
C22 H22 0.9300 .
C23 C24 1.371(6) .
C23 H23 0.9300 .
C24 C25 1.398(5) .
C24 C26 1.505(5) .
C25 H25 0.9300 .
C26 H26A 0.9700 .
C26 H26B 0.9700 .

loop_
_geom_torsion_atom_site_label_1
_geom_torsion_atom_site_label_2
_geom_torsion_atom_site_label_3
_geom_torsion_atom_site_label_4
_geom_torsion
_geom_torsion_site_symmetry_1
O4 Ni1 N3 C13 -178.0(3) 1_545
N1 Ni1 N3 C13 135(2) 1_645
O1W Ni1 N3 C13 -81.6(3) .
O1 Ni1 N3 C13 80.5(3) .
O2 Ni1 N3 C13 19.3(3) .
O4 Ni1 N3 C14 13.9(2) 1_545
N1 Ni1 N3 C14 -33(2) 1_645
O1W Ni1 N3 C14 110.3(2) .
O1 Ni1 N3 C14 -87.6(2) .
O2 Ni1 N3 C14 -148.7(2) .
O4 Ni1 O1 C1 -176.15(16) 1_545
N3 Ni1 O1 C1 -87.03(17) .
N1 Ni1 O1 C1 94.70(17) 1_645
O1W Ni1 O1 C1 7.1(4) .
O2 Ni1 O1 C1 3.69(14) .
O4 Ni1 O2 C1 -3.1(3) 1_545
N3 Ni1 O2 C1 83.93(15) .
N1 Ni1 O2 C1 -94.13(15) 1_645
O1W Ni1 O2 C1 177.44(15) .
O1 Ni1 O2 C1 -3.64(14) .
Ni1 O1 C1 O2 -6.4(2) .
Ni1 O1 C1 C2 174.0(2) .
Ni1 O2 C1 O1 6.3(2) .
Ni1 O2 C1 C2 -174.1(2) .
O1 C1 C2 C7 -2.1(4) .
O2 C1 C2 C7 178.3(2) .
O1 C1 C2 C3 177.4(2) .
O2 C1 C2 C3 -2.3(4) .
C7 C2 C3 C4 0.6(4) .
C1 C2 C3 C4 -178.9(2) .
C2 C3 C4 C5 -0.3(4) .
C2 C3 C4 C8 -179.8(2) .
C3 C4 C5 C6 0.4(4) .
C8 C4 C5 C6 179.9(3) .
C4 C5 C6 C7 -0.8(4) .
C4 C5 C6 C9 -178.4(3) .
C5 C6 C7 C2 1.2(4) .
C9 C6 C7 C2 178.6(3) .
C3 C2 C7 C6 -1.1(4) .
C1 C2 C7 C6 178.4(2) .
Ni1 O4 C8 O3 -2.6(4) 1_565
Ni1 O4 C8 C4 176.74(16) 1_565
C5 C4 C8 O3 -178.5(3) .
C3 C4 C8 O3 1.0(4) .
C5 C4 C8 O4 2.2(4) .
C3 C4 C8 O4 -178.4(2) .
C7 C6 C9 C12 24.0(6) .
C5 C6 C9 C12 -158.6(5) .
C7 C6 C9 C11 144.9(4) .
C5 C6 C9 C11 -37.7(5) .
C7 C6 C9 C10 -95.0(4) .
C5 C6 C9 C10 82.4(4) .
C14 N3 C13 N4 0.1(4) .
Ni1 N3 C13 N4 -169.8(2) .
C15 N4 C13 N3 -0.4(4) .
C19 N4 C13 N3 174.5(3) .
C13 N3 C14 C15 0.2(4) .
Ni1 N3 C14 C15 170.6(2) .
N3 C14 C15 N4 -0.4(4) .
C13 N4 C15 C14 0.5(4) .
C19 N4 C15 C14 -174.3(3) .
C17 N1 C16 N2 -1.6(4) .
Ni1 N1 C16 N2 177.2(2) 1_465
C18 N2 C16 N1 1.4(4) .
C26 N2 C16 N1 -179.0(3) .
C16 N1 C17 C18 1.2(4) .
Ni1 N1 C17 C18 -177.5(2) 1_465
N1 C17 C18 N2 -0.4(4) .
C16 N2 C18 C17 -0.5(4) .
C26 N2 C18 C17 179.8(4) .
C13 N4 C19 C20 -54.0(5) .
C15 N4 C19 C20 119.8(4) .
N4 C19 C20 C21 -77.2(4) .
N4 C19 C20 C25 97.7(4) .
C25 C20 C21 C22 1.6(6) .
C19 C20 C21 C22 176.5(4) .
C20 C21 C22 C23 -1.9(8) .
C21 C22 C23 C24 1.7(8) .
C22 C23 C24 C25 -1.1(6) .
C22 C23 C24 C26 178.0(4) .
C21 C20 C25 C24 -1.0(5) .
C19 C20 C25 C24 -176.0(3) .
C23 C24 C25 C20 0.8(5) .
C26 C24 C25 C20 -178.3(3) .
C16 N2 C26 C24 -11.9(6) .
C18 N2 C26 C24 167.7(3) .
C23 C24 C26 N2 -86.2(5) .
C25 C24 C26 N2 92.9(4) .
